data_4341615
loop_
_publ_author_name
'Fritsch, Nico'
'Wick, Christian R.'
'Waidmann, Thomas'
'Dral, Pavlo O.'
'Tucher, Johannes'
'Heinemann, Frank W.'
'Shubina, Tatyana E.'
'Clark, Timothy'
'Burzlaff, Nicolai'

_publ_section_title
;
 Multiply Bonded Metal(II) Acetate (Rhodium, Ruthenium, and Molybdenum)
 Complexes with the trans-1,2-Bis(N-methylimidazol-2-yl)ethylene Ligand.
;
_journal_name_full 'Inorganic chemistry'
_journal_page_first 141113134903008
_journal_paper_doi 10.1021/ic501435a
_journal_year 2014
_chemical_compound_source 'synthesis as described'
_chemical_formula_moiety 'C11 H15 N2 O6 Zn1.50'
_chemical_formula_sum 'C11 H15 N2 O6 Zn1.5'
_chemical_formula_weight 369.3
_chemical_name_systematic
;
 ?
;
_space_group_IT_number 2
_symmetry_cell_setting triclinic
_symmetry_Int_Tables_number 2
_symmetry_space_group_name_Hall '-P 1'
_symmetry_space_group_name_H-M 'P -1'
_atom_sites_solution_hydrogens geom
_atom_sites_solution_primary direct
_atom_sites_solution_secondary difmap
_audit_creation_date 2014-02-26T14:14:22-00:00
_audit_creation_method 'WinGX routine CIF_UPDATE'
_cell_angle_alpha 68.04(3)
_cell_angle_beta 68.92(3)
_cell_angle_gamma 70.41(3)
_cell_formula_units_Z 2
_cell_length_a 8.5151(17)
_cell_length_b 9.4623(19)
_cell_length_c 10.267(2)
_cell_measurement_reflns_used 211
_cell_measurement_temperature 150(2)
_cell_measurement_theta_max 20
_cell_measurement_theta_min 6
_cell_measurement_wavelength 0.71073
_cell_volume 696.3(3)
_computing_cell_refinement 'EVALCCD (Duisenberg, 2003)'
_computing_data_collection 'COLLECT (Bruker-Nonius, 2002)'
_computing_data_reduction 'EVALCCD (Duisenberg, 2003)'
_computing_molecular_graphics 'Ortep-3 for Windows (Farrugia, 1997)'
_computing_publication_material 'WinGX publication routines (Farrugia, 1999)'
_computing_structure_refinement 'SHELXL-97 (Sheldrick, 1997)'
_computing_structure_solution 'SHELXS-86 (Sheldrick, 1986)'
_diffrn_ambient_temperature 150(2)
_diffrn_detector_area_resol_mean 9
_diffrn_measured_fraction_theta_full 0.981
_diffrn_measured_fraction_theta_max 0.981
_diffrn_measurement_device_type 'Bruker-Nonius KappaCCD'
_diffrn_measurement_method
;
 \f- and \w-rotations with 1.60 \% and 160 sec per frame
;
_diffrn_radiation_monochromator graphite
_diffrn_radiation_probe x-ray
_diffrn_radiation_type MoK\a
_diffrn_radiation_wavelength 0.71073
_diffrn_reflns_av_R_equivalents 0.0261
_diffrn_reflns_av_unetI/netI 0.0221
_diffrn_reflns_limit_h_max 10
_diffrn_reflns_limit_h_min -10
_diffrn_reflns_limit_k_max 11
_diffrn_reflns_limit_k_min -11
_diffrn_reflns_limit_l_max 12
_diffrn_reflns_limit_l_min -12
_diffrn_reflns_number 10912
_diffrn_reflns_theta_full 26.5
_diffrn_reflns_theta_max 26.5
_diffrn_reflns_theta_min 6.25
_exptl_absorpt_coefficient_mu 2.631
_exptl_absorpt_correction_T_max 0.7454
_exptl_absorpt_correction_T_min 0.5372
_exptl_absorpt_correction_type multi-scan
_exptl_absorpt_process_details 'SADABS, Bruker-AXS, 2002'
_exptl_crystal_colour colorless
_exptl_crystal_density_diffrn 1.761
_exptl_crystal_density_method 'not measured'
_exptl_crystal_description prism
_exptl_crystal_F_000 376
_exptl_crystal_size_max 0.33
_exptl_crystal_size_mid 0.23
_exptl_crystal_size_min 0.12
_refine_diff_density_max 0.341
_refine_diff_density_min -0.294
_refine_diff_density_rms 0.062
_refine_ls_extinction_method none
_refine_ls_goodness_of_fit_ref 1.071
_refine_ls_hydrogen_treatment constr
_refine_ls_matrix_type full
_refine_ls_number_parameters 191
_refine_ls_number_reflns 2831
_refine_ls_number_restraints 0
_refine_ls_restrained_S_all 1.071
_refine_ls_R_factor_all 0.0207
_refine_ls_R_factor_gt 0.0187
_refine_ls_shift/su_max 0.001
_refine_ls_shift/su_mean 0
_refine_ls_structure_factor_coef Fsqd
_refine_ls_weighting_details 'calc w=1/[\s^2^(Fo^2^)+(0.0207P)^2^+0.4225P] where P=(Fo^2^+2Fc^2^)/3'
_refine_ls_weighting_scheme calc
_refine_ls_wR_factor_gt 0.049
_refine_ls_wR_factor_ref 0.0503
_reflns_number_gt 2668
_reflns_number_total 2831
_reflns_threshold_expression >2sigma(I)
_cod_data_source_file ic501435a_si_002.cif
_cod_data_source_block compound6
_cod_original_cell_volume 696.3(2)
_cod_original_formula_sum 'C11 H15 N2 O6 Zn1.50'
_cod_database_code 4341615

loop_
_symmetry_equiv_pos_as_xyz
'x, y, z'
'-x, -y, -z'

loop_
_atom_site_label
_atom_site_type_symbol
_atom_site_fract_x
_atom_site_fract_y
_atom_site_fract_z
_atom_site_U_iso_or_equiv
_atom_site_adp_type
_atom_site_occupancy
_atom_site_symmetry_multiplicity
_atom_site_calc_flag
_atom_site_refinement_flags
C1 C 0.55059(19) 0.42227(17) -0.27717(17) 0.0153(3) Uani 1 1 d .
C2 C 0.5214(2) 0.3136(2) -0.33768(19) 0.0227(3) Uani 1 1 d .
H2A H 0.494 0.2222 -0.2602 0.034 Uiso 1 1 calc R
H2B H 0.6244 0.283 -0.4096 0.034 Uiso 1 1 calc R
H2C H 0.4272 0.3662 -0.3818 0.034 Uiso 1 1 calc R
C3 C 0.9139(2) 0.4270(2) -0.13799(18) 0.0212(3) Uani 1 1 d .
C4 C 1.0775(3) 0.3145(3) -0.1055(3) 0.0503(7) Uani 1 1 d .
H4A H 1.1366 0.3647 -0.0779 0.075 Uiso 1 1 calc R
H4B H 1.151 0.283 -0.1907 0.075 Uiso 1 1 calc R
H4C H 1.0496 0.224 -0.027 0.075 Uiso 1 1 calc R
C5 C 0.5264(2) 0.84398(18) -0.14030(17) 0.0182(3) Uani 1 1 d .
C6 C 0.3579(2) 0.9202(2) -0.0541(2) 0.0286(4) Uani 1 1 d .
H6A H 0.3782 0.9848 -0.0114 0.043 Uiso 1 1 calc R
H6B H 0.3029 0.8411 0.0216 0.043 Uiso 1 1 calc R
H6C H 0.2843 0.9838 -0.1172 0.043 Uiso 1 1 calc R
C11 C 0.74429(19) 0.96610(18) -0.55457(16) 0.0145(3) Uani 1 1 d .
C12 C 0.9916(2) 0.7966(2) -0.56586(18) 0.0202(3) Uani 1 1 d .
H12 H 1.074 0.7025 -0.5511 0.024 Uiso 1 1 calc R
C13 C 1.0254(2) 0.9371(2) -0.65233(18) 0.0215(3) Uani 1 1 d .
H13 H 1.1335 0.9575 -0.7066 0.026 Uiso 1 1 calc R
C14 C 0.8441(2) 1.21167(19) -0.71987(19) 0.0240(3) Uani 1 1 d .
H14A H 0.793 1.2359 -0.7974 0.036 Uiso 1 1 calc R
H14B H 0.954 1.2396 -0.7595 0.036 Uiso 1 1 calc R
H14C H 0.7691 1.2697 -0.6523 0.036 Uiso 1 1 calc R
C15 C 0.56187(19) 1.03947(18) -0.52537(16) 0.0150(3) Uani 1 1 d .
H15 H 0.5287 1.1476 -0.5429 0.018 Uiso 1 1 calc R
N11 N 0.81594(16) 0.81458(15) -0.50306(14) 0.0162(3) Uani 1 1 d .
N12 N 0.86900(17) 1.04368(15) -0.64422(14) 0.0175(3) Uani 1 1 d .
O1 O 0.64487(15) 0.51597(13) -0.36666(12) 0.0213(2) Uani 1 1 d .
O2 O 0.48043(15) 0.41372(13) -0.14604(12) 0.0196(2) Uani 1 1 d .
O3 O 0.93413(15) 0.53320(14) -0.25837(13) 0.0247(3) Uani 1 1 d .
O4 O 0.77263(14) 0.40916(14) -0.04952(13) 0.0225(2) Uani 1 1 d .
O5 O 0.52630(14) 0.71718(12) -0.16487(11) 0.0154(2) Uani 1 1 d .
O6 O 0.65374(17) 0.89862(16) -0.19253(15) 0.0332(3) Uani 1 1 d .
Zn1 Zn 0.5 0.5 0 0.01324(7) Uani 1 2 d S
Zn2 Zn 0.72645(2) 0.657059(19) -0.319557(18) 0.01453(7) Uani 1 1 d .

loop_
_atom_site_aniso_label
_atom_site_aniso_U_11
_atom_site_aniso_U_22
_atom_site_aniso_U_33
_atom_site_aniso_U_23
_atom_site_aniso_U_13
_atom_site_aniso_U_12
C1 0.0144(7) 0.0140(7) 0.0176(8) -0.0045(6) -0.0055(6) -0.0022(6)
C2 0.0260(8) 0.0257(9) 0.0213(8) -0.0109(7) -0.0016(7) -0.0122(7)
C3 0.0159(7) 0.0228(8) 0.0196(8) -0.0022(7) -0.0048(6) -0.0024(6)
C4 0.0175(9) 0.0605(15) 0.0339(11) 0.0107(11) -0.0024(8) 0.0059(9)
C5 0.0239(8) 0.0141(7) 0.0159(7) -0.0021(6) -0.0049(6) -0.0068(6)
C6 0.0303(9) 0.0210(8) 0.0325(10) -0.0118(8) -0.0032(8) -0.0045(7)
C11 0.0170(7) 0.0167(7) 0.0110(7) -0.0018(6) -0.0033(6) -0.0084(6)
C12 0.0137(7) 0.0226(8) 0.0199(8) -0.0053(7) -0.0004(6) -0.0040(6)
C13 0.0153(7) 0.0289(9) 0.0173(8) -0.0032(7) -0.0006(6) -0.0097(6)
C14 0.0287(9) 0.0190(8) 0.0227(9) 0.0040(7) -0.0076(7) -0.0142(7)
C15 0.0177(7) 0.0132(7) 0.0140(7) -0.0023(6) -0.0052(6) -0.0042(6)
N11 0.0142(6) 0.0163(6) 0.0155(6) -0.0030(5) -0.0015(5) -0.0049(5)
N12 0.0189(6) 0.0193(7) 0.0142(6) 0.0005(5) -0.0044(5) -0.0104(5)
O1 0.0258(6) 0.0228(6) 0.0173(6) -0.0061(5) -0.0004(5) -0.0134(5)
O2 0.0247(6) 0.0211(6) 0.0155(5) -0.0061(4) -0.0019(4) -0.0114(5)
O3 0.0166(5) 0.0263(6) 0.0220(6) 0.0028(5) -0.0038(5) -0.0064(5)
O4 0.0140(5) 0.0225(6) 0.0212(6) 0.0001(5) -0.0018(4) -0.0026(4)
O5 0.0183(5) 0.0121(5) 0.0140(5) -0.0037(4) -0.0015(4) -0.0045(4)
O6 0.0339(7) 0.0348(7) 0.0361(8) -0.0164(6) 0.0020(6) -0.0194(6)
Zn1 0.01383(12) 0.01325(12) 0.01115(13) -0.00290(9) -0.00212(9) -0.00335(9)
Zn2 0.01383(10) 0.01367(10) 0.01346(10) -0.00180(7) -0.00113(7) -0.00510(7)

loop_
_atom_type_symbol
_atom_type_description
_atom_type_scat_dispersion_real
_atom_type_scat_dispersion_imag
_atom_type_scat_source
C C 0.0033 0.0016 'International Tables Vol C Tables 4.2.6.8 and 6.1.1.4'
H H 0 0 'International Tables Vol C Tables 4.2.6.8 and 6.1.1.4'
N N 0.0061 0.0033 'International Tables Vol C Tables 4.2.6.8 and 6.1.1.4'
O O 0.0106 0.006 'International Tables Vol C Tables 4.2.6.8 and 6.1.1.4'
Zn Zn 0.2839 1.4301 'International Tables Vol C Tables 4.2.6.8 and 6.1.1.4'

loop_
_geom_angle_atom_site_label_1
_geom_angle_atom_site_label_2
_geom_angle_atom_site_label_3
_geom_angle
_geom_angle_site_symmetry_1
_geom_angle_site_symmetry_3
O2 C1 O1 125.94(14) . .
O2 C1 C2 117.95(14) . .
O1 C1 C2 116.11(14) . .
O4 C3 O3 125.22(15) . .
O4 C3 C4 119.40(16) . .
O3 C3 C4 115.37(15) . .
O6 C5 O5 121.16(15) . .
O6 C5 C6 123.19(15) . .
O5 C5 C6 115.51(14) . .
N11 C11 N12 109.83(14) . .
N11 C11 C15 126.57(14) . .
N12 C11 C15 123.57(14) . .
C13 C12 N11 109.37(14) . .
C12 C13 N12 106.53(14) . .
C15 C15 C11 123.57(18) 2_674 .
C11 N11 C12 106.31(13) . .
C11 N11 Zn2 129.43(11) . .
C12 N11 Zn2 120.00(11) . .
C11 N12 C13 107.94(13) . .
C11 N12 C14 126.72(14) . .
C13 N12 C14 125.33(14) . .
C1 O1 Zn2 126.32(10) . .
C1 O2 Zn1 135.68(10) . .
C3 O3 Zn2 116.41(11) . .
C3 O4 Zn1 145.59(11) . .
C5 O5 Zn2 113.08(10) . .
C5 O5 Zn1 124.26(10) . .
Zn2 O5 Zn1 103.92(6) . .
C5 O6 Zn2 73.87(10) . .
O2 Zn1 O2 180.00(5) 2_665 .
O2 Zn1 O4 91.25(5) 2_665 2_665
O2 Zn1 O4 88.75(5) . 2_665
O2 Zn1 O4 88.75(5) 2_665 .
O2 Zn1 O4 91.25(5) . .
O4 Zn1 O4 180 2_665 .
O2 Zn1 O5 89.90(5) 2_665 .
O2 Zn1 O5 90.10(5) . .
O4 Zn1 O5 88.09(6) 2_665 .
O4 Zn1 O5 91.91(6) . .
O2 Zn1 O5 90.10(5) 2_665 2_665
O2 Zn1 O5 89.90(5) . 2_665
O4 Zn1 O5 91.91(6) 2_665 2_665
O4 Zn1 O5 88.09(6) . 2_665
O5 Zn1 O5 180.00(4) . 2_665
O2 Zn1 Zn2 108.67(4) 2_665 .
O2 Zn1 Zn2 71.33(4) . .
O4 Zn1 Zn2 117.29(5) 2_665 .
O4 Zn1 Zn2 62.71(5) . .
O5 Zn1 Zn2 36.05(4) . .
O5 Zn1 Zn2 143.95(4) 2_665 .
O3 Zn2 O5 115.18(5) . .
O3 Zn2 O1 106.08(6) . .
O5 Zn2 O1 100.65(5) . .
O3 Zn2 N11 102.68(6) . .
O5 Zn2 N11 122.10(5) . .
O1 Zn2 N11 109.21(5) . .
O3 Zn2 O6 97.34(6) . .
O5 Zn2 O6 51.01(5) . .
O1 Zn2 O6 149.68(4) . .
N11 Zn2 O6 83.43(5) . .
O3 Zn2 Zn1 88.78(5) . .
O5 Zn2 Zn1 40.03(4) . .
O1 Zn2 Zn1 80.06(4) . .
N11 Zn2 Zn1 162.11(4) . .
O6 Zn2 Zn1 81.49(4) . .

loop_
_geom_bond_atom_site_label_1
_geom_bond_atom_site_label_2
_geom_bond_distance
_geom_bond_site_symmetry_2
C1 O2 1.244(2) .
C1 O1 1.270(2) .
C1 C2 1.505(2) .
C3 O4 1.239(2) .
C3 O3 1.265(2) .
C3 C4 1.504(2) .
C5 O6 1.217(2) .
C5 O5 1.3154(19) .
C5 C6 1.494(2) .
C11 N11 1.336(2) .
C11 N12 1.352(2) .
C11 C15 1.443(2) .
C12 C13 1.353(2) .
C12 N11 1.378(2) .
C13 N12 1.371(2) .
C14 N12 1.464(2) .
C15 C15 1.335(3) 2_674
N11 Zn2 1.9952(16) .
O1 Zn2 1.9609(12) .
O2 Zn1 2.0320(12) .
O3 Zn2 1.9376(13) .
O4 Zn1 2.1275(13) .
O5 Zn2 1.9567(13) .
O5 Zn1 2.1384(14) .
O6 Zn2 2.8300(15) .
Zn1 O2 2.0320(11) 2_665
Zn1 O4 2.1275(13) 2_665
Zn1 O5 2.1384(14) 2_665
Zn1 Zn2 3.2272(14) .
